data_4089236
loop_
_publ_author_name
'Shih, Wei-Chun'
'Gu, Weixing'
'MacInnis, Morgan C.'
'Herbert, David E.'
'Ozerov, Oleg V.'

_publ_section_title
;
 Boryl/Borane Interconversion and Diversity of Binding Modes of Oxygenous
 Ligands in PBP Pincer Complexes of Rhodium
;
_journal_issue 9
_journal_name_full Organometallics
_journal_page_first 1718
_journal_paper_doi 10.1021/acs.organomet.7b00070
_journal_volume 36
_journal_year 2017
_chemical_formula_moiety 'C35 H50 B O2 P2 Rh'
_chemical_formula_sum 'C35 H50 B O2 P2 Rh'
_chemical_formula_weight 678.41
_space_group_IT_number 2
_space_group_name_Hall '-P 1'
_space_group_name_H-M_alt 'P -1'
_symmetry_cell_setting triclinic
_symmetry_space_group_name_Hall '-P 1'
_symmetry_space_group_name_H-M 'P -1'
_atom_sites_solution_hydrogens geom
_atom_sites_solution_primary direct
_atom_sites_solution_secondary difmap
_audit_creation_method SHELXL-97
_cell_angle_alpha 96.234(5)
_cell_angle_beta 94.996(5)
_cell_angle_gamma 107.307(4)
_cell_formula_units_Z 2
_cell_length_a 10.501(4)
_cell_length_b 11.435(4)
_cell_length_c 14.861(5)
_cell_measurement_reflns_used 2456
_cell_measurement_temperature 110(2)
_cell_measurement_theta_max 21.24
_cell_measurement_theta_min 2.31
_cell_volume 1680.2(10)
_computing_cell_refinement 'Bruker SAINT'
_computing_data_collection 'Bruker APEX2'
_computing_data_reduction 'Bruker SAINT'
_computing_molecular_graphics 'Bruker SHELXTL'
_computing_publication_material 'Bruker SHELXTL'
_computing_structure_refinement 'SHELXL-97 (Sheldrick, 2008)'
_computing_structure_solution 'SHELXS-97 (Sheldrick, 2008)'
_diffrn_ambient_temperature 110(2)
_diffrn_measured_fraction_theta_full 0.984
_diffrn_measured_fraction_theta_max 0.984
_diffrn_measurement_device_type 'Bruker APEX-II CCD'
_diffrn_measurement_method '\f and \w scans'
_diffrn_radiation_monochromator graphite
_diffrn_radiation_source 'normal-focus sealed tube'
_diffrn_radiation_type MoK\a
_diffrn_radiation_wavelength 0.71073
_diffrn_reflns_av_R_equivalents 0.0632
_diffrn_reflns_av_sigmaI/netI 0.0895
_diffrn_reflns_limit_h_max 13
_diffrn_reflns_limit_h_min -13
_diffrn_reflns_limit_k_max 14
_diffrn_reflns_limit_k_min -14
_diffrn_reflns_limit_l_max 19
_diffrn_reflns_limit_l_min -19
_diffrn_reflns_number 19281
_diffrn_reflns_theta_full 27.50
_diffrn_reflns_theta_max 27.50
_diffrn_reflns_theta_min 1.39
_exptl_absorpt_coefficient_mu 0.633
_exptl_absorpt_correction_T_max 0.7456
_exptl_absorpt_correction_T_min 0.6695
_exptl_absorpt_correction_type multi-scan
_exptl_absorpt_process_details SADABS
_exptl_crystal_colour yellow
_exptl_crystal_density_diffrn 1.341
_exptl_crystal_density_method 'not measured'
_exptl_crystal_description block
_exptl_crystal_F_000 712
_exptl_crystal_size_max 0.18
_exptl_crystal_size_mid 0.07
_exptl_crystal_size_min 0.05
_refine_diff_density_max 1.024
_refine_diff_density_min -0.808
_refine_diff_density_rms 0.111
_refine_ls_extinction_method none
_refine_ls_goodness_of_fit_ref 1.000
_refine_ls_hydrogen_treatment constr
_refine_ls_matrix_type full
_refine_ls_number_parameters 386
_refine_ls_number_reflns 7592
_refine_ls_number_restraints 0
_refine_ls_restrained_S_all 1.000
_refine_ls_R_factor_all 0.0735
_refine_ls_R_factor_gt 0.0474
_refine_ls_shift/su_max 0.001
_refine_ls_shift/su_mean 0.000
_refine_ls_structure_factor_coef Fsqd
_refine_ls_weighting_details 'calc w=1/[\s^2^(Fo^2^)+(0.0378P)^2^+0.0000P] where P=(Fo^2^+2Fc^2^)/3'
_refine_ls_weighting_scheme calc
_refine_ls_wR_factor_gt 0.0915
_refine_ls_wR_factor_ref 0.1015
_reflns_number_gt 5467
_reflns_number_total 7592
_reflns_threshold_expression >2sigma(I)
_cod_data_source_file om7b00070_si_002.cif
_cod_data_source_block 3b-OPiv
_cod_depositor_comments
;
The following automatic conversions were performed:

data item '_symmetry_cell_setting' value 'Triclinic' was changed to
'triclinic' in accordance with the
/home/saulius/struct/COD-crude-data/automatic-downloads/DataCite-retrospective/ACS/depositions/lib/dictionaries/cif_core.dic
dictionary named 'cif_core.dic' version 2.4.2 last updated on
2011-04-26.

Automatic conversion script
Id: cif_fix_values 6909 2019-04-08 15:41:33Z antanas 
;
_cod_original_sg_symbol_H-M P-1
_cod_database_code 4089236

loop_
_symmetry_equiv_pos_as_xyz
'x, y, z'
'-x, -y, -z'

loop_
_atom_site_label
_atom_site_type_symbol
_atom_site_fract_x
_atom_site_fract_y
_atom_site_fract_z
_atom_site_U_iso_or_equiv
_atom_site_adp_type
_atom_site_occupancy
_atom_site_symmetry_multiplicity
_atom_site_calc_flag
_atom_site_refinement_flags
_atom_site_disorder_assembly
_atom_site_disorder_group
B1 B 0.3753(4) 0.2776(4) 0.1747(3) 0.0208(9) Uani 1 1 d . A .
C1 C 0.4981(4) 0.1489(3) 0.2673(3) 0.0262(9) Uani 1 1 d . A .
C2 C 0.4643(3) 0.1851(3) 0.1831(2) 0.0239(8) Uani 1 1 d . . .
C3 C 0.5163(4) 0.1425(4) 0.1073(3) 0.0358(10) Uani 1 1 d . . .
H3 H 0.5001 0.1699 0.0506 0.043 Uiso 1 1 calc R . .
C4 C 0.5908(4) 0.0616(4) 0.1128(3) 0.0505(14) Uani 1 1 d . . .
H4 H 0.6267 0.0355 0.0604 0.061 Uiso 1 1 calc R . .
C5 C 0.6133(4) 0.0188(4) 0.1937(4) 0.0520(14) Uani 1 1 d . . .
H5 H 0.6591 -0.0412 0.1964 0.062 Uiso 1 1 calc R . .
C6 C 0.5693(4) 0.0629(3) 0.2706(3) 0.0398(11) Uani 1 1 d . . .
H6 H 0.5873 0.0350 0.3269 0.048 Uiso 1 1 calc R . .
C7 C 0.1487(3) 0.3007(3) 0.1078(2) 0.0208(8) Uani 1 1 d . A .
C8 C 0.2421(3) 0.2350(3) 0.1013(2) 0.0195(8) Uani 1 1 d . . .
C9 C 0.2144(4) 0.1396(3) 0.0284(2) 0.0264(9) Uani 1 1 d . . .
H9 H 0.2735 0.0910 0.0235 0.032 Uiso 1 1 calc R . .
C10 C 0.1032(4) 0.1134(3) -0.0372(2) 0.0267(9) Uani 1 1 d . . .
H10 H 0.0869 0.0475 -0.0859 0.032 Uiso 1 1 calc R . .
C11 C 0.0173(4) 0.1829(3) -0.0315(3) 0.0309(9) Uani 1 1 d . . .
H11 H -0.0570 0.1671 -0.0774 0.037 Uiso 1 1 calc R . .
C12 C 0.0388(4) 0.2760(3) 0.0412(2) 0.0258(9) Uani 1 1 d . . .
H12 H -0.0217 0.3233 0.0456 0.031 Uiso 1 1 calc R . .
C13 C 0.6405(3) 0.3431(3) 0.4074(2) 0.0215(8) Uani 1 1 d . A .
H13 H 0.6792 0.3729 0.3518 0.026 Uiso 1 1 calc R . .
C14 C 0.6458(4) 0.4597(3) 0.4703(2) 0.0265(9) Uani 1 1 d . . .
H14A H 0.6190 0.4375 0.5292 0.040 Uiso 1 1 calc R . .
H14B H 0.5843 0.4992 0.4425 0.040 Uiso 1 1 calc R . .
H14C H 0.7376 0.5172 0.4794 0.040 Uiso 1 1 calc R . .
C15 C 0.7370(3) 0.2824(3) 0.4502(3) 0.0279(9) Uani 1 1 d . . .
H15A H 0.8280 0.3415 0.4615 0.042 Uiso 1 1 calc R . .
H15B H 0.7367 0.2096 0.4086 0.042 Uiso 1 1 calc R . .
H15C H 0.7086 0.2570 0.5081 0.042 Uiso 1 1 calc R . .
C16 C 0.4291(4) 0.1309(4) 0.4512(3) 0.0357(10) Uani 1 1 d . A .
H16 H 0.5118 0.1065 0.4651 0.043 Uiso 1 1 calc R . .
C17 C 0.4051(4) 0.1953(4) 0.5403(3) 0.0432(12) Uani 1 1 d . . .
H17A H 0.3235 0.2194 0.5303 0.065 Uiso 1 1 calc R . .
H17B H 0.4821 0.2692 0.5619 0.065 Uiso 1 1 calc R . .
H17C H 0.3943 0.1388 0.5862 0.065 Uiso 1 1 calc R . .
C18 C 0.3148(4) 0.0114(4) 0.4171(3) 0.0442(12) Uani 1 1 d . . .
H18A H 0.3101 -0.0464 0.4618 0.066 Uiso 1 1 calc R . .
H18B H 0.3314 -0.0261 0.3586 0.066 Uiso 1 1 calc R . .
H18C H 0.2295 0.0299 0.4091 0.066 Uiso 1 1 calc R . .
C19 C 0.2520(3) 0.5628(3) 0.1751(2) 0.0220(8) Uani 1 1 d . A .
H19 H 0.3344 0.5585 0.1476 0.026 Uiso 1 1 calc R . .
C20 C 0.3012(4) 0.6706(3) 0.2533(3) 0.0322(9) Uani 1 1 d . . .
H20A H 0.3603 0.7429 0.2316 0.048 Uiso 1 1 calc R . .
H20B H 0.3509 0.6469 0.3034 0.048 Uiso 1 1 calc R . .
H20C H 0.2238 0.6910 0.2750 0.048 Uiso 1 1 calc R . .
C21 C 0.1642(4) 0.5946(3) 0.0999(3) 0.0349(10) Uani 1 1 d . . .
H21A H 0.0832 0.6044 0.1236 0.052 Uiso 1 1 calc R . .
H21B H 0.1383 0.5278 0.0482 0.052 Uiso 1 1 calc R . .
H21C H 0.2147 0.6720 0.0796 0.052 Uiso 1 1 calc R . .
C22 C 0.0134(3) 0.4115(3) 0.2425(2) 0.0240(8) Uani 1 1 d . A .
H22 H -0.0206 0.4602 0.1996 0.029 Uiso 1 1 calc R . .
C23 C 0.0287(4) 0.4810(4) 0.3392(3) 0.0364(10) Uani 1 1 d . . .
H23A H -0.0588 0.4875 0.3529 0.055 Uiso 1 1 calc R . .
H23B H 0.0927 0.5641 0.3430 0.055 Uiso 1 1 calc R . .
H23C H 0.0618 0.4358 0.3834 0.055 Uiso 1 1 calc R . .
C24 C -0.0937(3) 0.2852(3) 0.2342(3) 0.0299(9) Uani 1 1 d . . .
H24A H -0.0699 0.2390 0.2813 0.045 Uiso 1 1 calc R . .
H24B H -0.0989 0.2389 0.1738 0.045 Uiso 1 1 calc R . .
H24C H -0.1811 0.2967 0.2422 0.045 Uiso 1 1 calc R . .
C25 C 0.5340(3) 0.4885(3) 0.2092(2) 0.0204(8) Uani 1 1 d . A .
C26 C 0.6508(4) 0.5853(3) 0.1811(3) 0.0287(9) Uani 1 1 d . . .
C27 C 0.7314(5) 0.5230(5) 0.1272(5) 0.087(2) Uani 1 1 d . A .
H27A H 0.6753 0.4738 0.0718 0.130 Uiso 1 1 calc R . .
H27B H 0.7633 0.4688 0.1639 0.130 Uiso 1 1 calc R . .
H27C H 0.8087 0.5856 0.1105 0.130 Uiso 1 1 calc R . .
C30 C 0.1681(3) 0.2013(3) 0.3245(2) 0.0192(8) Uani 1 1 d . . .
C31 C 0.1136(3) 0.2139(3) 0.4062(2) 0.0213(8) Uani 1 1 d . . .
H31 H 0.1530 0.2872 0.4485 0.026 Uiso 1 1 calc R . .
C32 C 0.0041(3) 0.1235(3) 0.4279(2) 0.0247(8) Uani 1 1 d . . .
H32 H -0.0306 0.1357 0.4839 0.030 Uiso 1 1 calc R . .
C33 C -0.0548(4) 0.0148(3) 0.3673(2) 0.0271(9) Uani 1 1 d . . .
H33 H -0.1295 -0.0480 0.3816 0.033 Uiso 1 1 calc R . .
C34 C -0.0031(4) 0.0001(3) 0.2868(3) 0.0269(9) Uani 1 1 d . . .
H34 H -0.0431 -0.0734 0.2448 0.032 Uiso 1 1 calc R . .
C35 C 0.1068(3) 0.0910(3) 0.2656(2) 0.0220(8) Uani 1 1 d . . .
H35 H 0.1411 0.0777 0.2096 0.026 Uiso 1 1 calc R . .
C29A C 0.7114(16) 0.6893(13) 0.2593(11) 0.072(5) Uani 0.50 1 d P A 1
H29A H 0.7901 0.7493 0.2417 0.108 Uiso 0.50 1 calc PR A 1
H29B H 0.7388 0.6556 0.3130 0.108 Uiso 0.50 1 calc PR A 1
H29C H 0.6446 0.7304 0.2738 0.108 Uiso 0.50 1 calc PR A 1
C29B C 0.7619(16) 0.6346(13) 0.2654(12) 0.072(5) Uani 0.50 1 d P A 2
H29D H 0.8447 0.6863 0.2463 0.108 Uiso 0.50 1 calc PR A 2
H29E H 0.7793 0.5646 0.2909 0.108 Uiso 0.50 1 calc PR A 2
H29F H 0.7311 0.6839 0.3118 0.108 Uiso 0.50 1 calc PR A 2
C28 C 0.5997(5) 0.6620(6) 0.1223(5) 0.110(3) Uani 1 1 d . A .
H28A H 0.6753 0.7196 0.0997 0.165 Uiso 1 1 calc R . .
H28B H 0.5517 0.7087 0.1576 0.165 Uiso 1 1 calc R . .
H28C H 0.5381 0.6084 0.0705 0.165 Uiso 1 1 calc R . .
O1 O 0.4706(2) 0.3962(2) 0.14674(15) 0.0225(6) Uani 1 1 d . . .
O2 O 0.5007(2) 0.4968(2) 0.28719(15) 0.0191(5) Uani 1 1 d . . .
P1 P 0.46619(9) 0.23858(8) 0.36531(6) 0.0204(2) Uani 1 1 d . . .
P2 P 0.18038(9) 0.40903(8) 0.21258(6) 0.0188(2) Uani 1 1 d . . .
Rh1 Rh 0.32703(3) 0.34148(2) 0.304301(18) 0.01681(9) Uani 1 1 d . A .

loop_
_atom_site_aniso_label
_atom_site_aniso_U_11
_atom_site_aniso_U_22
_atom_site_aniso_U_33
_atom_site_aniso_U_23
_atom_site_aniso_U_13
_atom_site_aniso_U_12
B1 0.019(2) 0.023(2) 0.021(2) 0.0052(17) 0.0047(17) 0.0057(17)
C1 0.021(2) 0.0170(19) 0.037(2) 0.0005(17) -0.0019(17) 0.0034(15)
C2 0.0172(18) 0.021(2) 0.028(2) -0.0063(16) 0.0005(16) 0.0024(15)
C3 0.027(2) 0.038(2) 0.037(2) -0.016(2) 0.0009(18) 0.0104(19)
C4 0.029(2) 0.051(3) 0.064(3) -0.032(3) -0.004(2) 0.019(2)
C5 0.032(3) 0.038(3) 0.083(4) -0.023(3) -0.015(3) 0.023(2)
C6 0.034(2) 0.023(2) 0.058(3) -0.007(2) -0.016(2) 0.0126(19)
C7 0.024(2) 0.0195(19) 0.0176(18) 0.0086(15) 0.0042(15) 0.0023(15)
C8 0.0206(19) 0.0183(18) 0.0184(18) 0.0077(15) 0.0041(15) 0.0017(15)
C9 0.027(2) 0.024(2) 0.025(2) 0.0027(16) 0.0079(17) 0.0023(17)
C10 0.029(2) 0.023(2) 0.0180(19) 0.0019(16) 0.0000(16) -0.0046(17)
C11 0.030(2) 0.026(2) 0.030(2) 0.0103(18) -0.0088(18) 0.0000(18)
C12 0.026(2) 0.026(2) 0.025(2) 0.0100(17) -0.0029(16) 0.0064(17)
C13 0.0180(19) 0.0201(19) 0.026(2) 0.0080(15) 0.0016(15) 0.0041(15)
C14 0.021(2) 0.030(2) 0.029(2) 0.0029(17) -0.0018(16) 0.0096(17)
C15 0.019(2) 0.030(2) 0.039(2) 0.0095(18) 0.0028(17) 0.0119(17)
C16 0.018(2) 0.036(2) 0.054(3) 0.029(2) -0.0003(19) 0.0045(18)
C17 0.034(2) 0.059(3) 0.034(3) 0.029(2) 0.0019(19) 0.003(2)
C18 0.026(2) 0.029(2) 0.077(3) 0.032(2) 0.000(2) 0.0006(18)
C19 0.0195(19) 0.0205(19) 0.028(2) 0.0095(16) 0.0029(15) 0.0063(15)
C20 0.033(2) 0.023(2) 0.037(2) 0.0050(18) -0.0018(18) 0.0032(18)
C21 0.035(2) 0.028(2) 0.042(3) 0.0155(19) -0.0064(19) 0.0082(19)
C22 0.0148(18) 0.029(2) 0.030(2) 0.0087(17) 0.0000(15) 0.0080(16)
C23 0.029(2) 0.034(2) 0.048(3) 0.002(2) 0.017(2) 0.0096(19)
C24 0.018(2) 0.035(2) 0.036(2) 0.0106(18) 0.0040(17) 0.0053(17)
C25 0.0161(18) 0.0212(19) 0.023(2) 0.0051(16) -0.0003(15) 0.0044(15)
C26 0.027(2) 0.025(2) 0.028(2) 0.0073(17) 0.0052(17) -0.0021(17)
C27 0.044(3) 0.062(4) 0.173(7) 0.043(4) 0.068(4) 0.018(3)
C30 0.0171(18) 0.0215(19) 0.0196(19) 0.0066(15) 0.0016(14) 0.0058(15)
C31 0.0176(18) 0.0221(19) 0.0217(19) 0.0050(15) -0.0003(15) 0.0026(15)
C32 0.021(2) 0.032(2) 0.024(2) 0.0119(17) 0.0062(16) 0.0091(17)
C33 0.0188(19) 0.027(2) 0.031(2) 0.0142(17) 0.0008(16) -0.0029(16)
C34 0.027(2) 0.020(2) 0.028(2) 0.0085(16) -0.0026(17) -0.0014(16)
C35 0.024(2) 0.0218(19) 0.0197(19) 0.0051(15) 0.0020(15) 0.0057(16)
C29A 0.065(11) 0.063(11) 0.045(4) -0.002(7) 0.015(7) -0.044(6)
C29B 0.065(11) 0.063(11) 0.045(4) -0.002(7) 0.015(7) -0.044(6)
C28 0.049(4) 0.104(5) 0.216(8) 0.133(5) 0.057(4) 0.032(3)
O1 0.0234(14) 0.0219(13) 0.0184(13) 0.0032(11) 0.0054(11) 0.0005(11)
O2 0.0180(13) 0.0198(13) 0.0189(13) 0.0062(10) 0.0016(10) 0.0039(10)
P1 0.0153(5) 0.0189(5) 0.0276(5) 0.0091(4) 0.0006(4) 0.0049(4)
P2 0.0164(5) 0.0199(5) 0.0206(5) 0.0067(4) 0.0004(4) 0.0056(4)
Rh1 0.01515(15) 0.01740(15) 0.01830(15) 0.00555(11) 0.00206(11) 0.00463(11)

loop_
_atom_type_symbol
_atom_type_description
_atom_type_scat_dispersion_real
_atom_type_scat_dispersion_imag
_atom_type_scat_source
C C 0.0033 0.0016 'International Tables Vol C Tables 4.2.6.8 and 6.1.1.4'
H H 0.0000 0.0000 'International Tables Vol C Tables 4.2.6.8 and 6.1.1.4'
B B 0.0013 0.0007 'International Tables Vol C Tables 4.2.6.8 and 6.1.1.4'
O O 0.0106 0.0060 'International Tables Vol C Tables 4.2.6.8 and 6.1.1.4'
P P 0.1023 0.0942 'International Tables Vol C Tables 4.2.6.8 and 6.1.1.4'
Rh Rh -1.1178 0.9187 'International Tables Vol C Tables 4.2.6.8 and 6.1.1.4'

loop_
_geom_angle_atom_site_label_1
_geom_angle_atom_site_label_2
_geom_angle_atom_site_label_3
_geom_angle
O1 B1 C8 106.6(3)
O1 B1 C2 105.2(3)
C8 B1 C2 118.7(3)
O1 B1 Rh1 103.4(2)
C8 B1 Rh1 109.3(2)
C2 B1 Rh1 112.3(2)
C6 C1 C2 119.8(4)
C6 C1 P1 125.2(3)
C2 C1 P1 114.3(3)
C3 C2 C1 117.3(4)
C3 C2 B1 120.8(3)
C1 C2 B1 121.8(3)
C4 C3 C2 121.7(4)
C4 C3 H3 119.1
C2 C3 H3 119.1
C5 C4 C3 120.2(4)
C5 C4 H4 119.9
C3 C4 H4 119.9
C6 C5 C4 119.8(4)
C6 C5 H5 120.1
C4 C5 H5 120.1
C5 C6 C1 120.8(4)
C5 C6 H6 119.6
C1 C6 H6 119.6
C12 C7 C8 121.0(3)
C12 C7 P2 125.0(3)
C8 C7 P2 113.8(2)
C9 C8 C7 116.8(3)
C9 C8 B1 124.6(3)
C7 C8 B1 118.6(3)
C10 C9 C8 122.1(4)
C10 C9 H9 118.9
C8 C9 H9 118.9
C11 C10 C9 119.8(3)
C11 C10 H10 120.1
C9 C10 H10 120.1
C10 C11 C12 120.0(3)
C10 C11 H11 120.0
C12 C11 H11 120.0
C11 C12 C7 120.2(4)
C11 C12 H12 119.9
C7 C12 H12 119.9
C15 C13 C14 109.4(3)
C15 C13 P1 116.0(2)
C14 C13 P1 114.2(2)
C15 C13 H13 105.4
C14 C13 H13 105.4
P1 C13 H13 105.4
C13 C14 H14A 109.5
C13 C14 H14B 109.5
H14A C14 H14B 109.5
C13 C14 H14C 109.5
H14A C14 H14C 109.5
H14B C14 H14C 109.5
C13 C15 H15A 109.5
C13 C15 H15B 109.5
H15A C15 H15B 109.5
C13 C15 H15C 109.5
H15A C15 H15C 109.5
H15B C15 H15C 109.5
C17 C16 C18 111.5(3)
C17 C16 P1 111.2(3)
C18 C16 P1 113.8(3)
C17 C16 H16 106.6
C18 C16 H16 106.6
P1 C16 H16 106.6
C16 C17 H17A 109.5
C16 C17 H17B 109.5
H17A C17 H17B 109.5
C16 C17 H17C 109.5
H17A C17 H17C 109.5
H17B C17 H17C 109.5
C16 C18 H18A 109.5
C16 C18 H18B 109.5
H18A C18 H18B 109.5
C16 C18 H18C 109.5
H18A C18 H18C 109.5
H18B C18 H18C 109.5
C21 C19 C20 109.9(3)
C21 C19 P2 115.7(2)
C20 C19 P2 114.1(2)
C21 C19 H19 105.4
C20 C19 H19 105.4
P2 C19 H19 105.4
C19 C20 H20A 109.5
C19 C20 H20B 109.5
H20A C20 H20B 109.5
C19 C20 H20C 109.5
H20A C20 H20C 109.5
H20B C20 H20C 109.5
C19 C21 H21A 109.5
C19 C21 H21B 109.5
H21A C21 H21B 109.5
C19 C21 H21C 109.5
H21A C21 H21C 109.5
H21B C21 H21C 109.5
C24 C22 C23 109.8(3)
C24 C22 P2 115.7(3)
C23 C22 P2 109.8(2)
C24 C22 H22 107.1
C23 C22 H22 107.1
P2 C22 H22 107.1
C22 C23 H23A 109.5
C22 C23 H23B 109.5
H23A C23 H23B 109.5
C22 C23 H23C 109.5
H23A C23 H23C 109.5
H23B C23 H23C 109.5
C22 C24 H24A 109.5
C22 C24 H24B 109.5
H24A C24 H24B 109.5
C22 C24 H24C 109.5
H24A C24 H24C 109.5
H24B C24 H24C 109.5
O2 C25 O1 122.1(3)
O2 C25 C26 122.1(3)
O1 C25 C26 115.8(3)
C28 C26 C27 107.9(4)
C28 C26 C25 109.6(3)
C27 C26 C25 109.4(3)
C28 C26 C29A 94.7(6)
C27 C26 C29A 123.7(7)
C25 C26 C29A 110.0(7)
C28 C26 C29B 126.0(6)
C27 C26 C29B 94.4(7)
C25 C26 C29B 107.9(6)
C29A C26 C29B 35.5(7)
C26 C27 H27A 109.5
C26 C27 H27B 109.5
H27A C27 H27B 109.5
C26 C27 H27C 109.5
H27A C27 H27C 109.5
H27B C27 H27C 109.5
C35 C30 C31 116.1(3)
C35 C30 Rh1 126.7(3)
C31 C30 Rh1 117.2(2)
C32 C31 C30 122.5(3)
C32 C31 H31 118.7
C30 C31 H31 118.7
C31 C32 C33 119.8(3)
C31 C32 H32 120.1
C33 C32 H32 120.1
C34 C33 C32 118.8(3)
C34 C33 H33 120.6
C32 C33 H33 120.6
C33 C34 C35 121.1(3)
C33 C34 H34 119.5
C35 C34 H34 119.5
C34 C35 C30 121.7(3)
C34 C35 H35 119.1
C30 C35 H35 119.1
C26 C29A H29A 109.5
C26 C29A H29B 109.5
C26 C29A H29C 109.5
C26 C29B H29D 109.5
C26 C29B H29E 109.5
H29D C29B H29E 109.5
C26 C29B H29F 109.5
H29D C29B H29F 109.5
H29E C29B H29F 109.5
C26 C28 H28A 109.5
C26 C28 H28B 109.5
H28A C28 H28B 109.5
C26 C28 H28C 109.5
H28A C28 H28C 109.5
H28B C28 H28C 109.5
C25 O1 B1 119.3(3)
C25 O2 Rh1 112.5(2)
C1 P1 C16 104.94(19)
C1 P1 C13 100.42(16)
C16 P1 C13 104.04(16)
C1 P1 Rh1 104.05(12)
C16 P1 Rh1 127.04(13)
C13 P1 Rh1 112.98(11)
C7 P2 C22 106.33(16)
C7 P2 C19 103.68(16)
C22 P2 C19 103.47(16)
C7 P2 Rh1 102.07(12)
C22 P2 Rh1 123.06(12)
C19 P2 Rh1 116.26(11)
C30 Rh1 B1 103.12(15)
C30 Rh1 O2 178.06(12)
B1 Rh1 O2 78.77(12)
C30 Rh1 P1 88.50(10)
B1 Rh1 P1 85.60(11)
O2 Rh1 P1 91.23(7)
C30 Rh1 P2 88.14(10)
B1 Rh1 P2 82.09(11)
O2 Rh1 P2 92.57(7)
P1 Rh1 P2 166.16(3)

loop_
_geom_bond_atom_site_label_1
_geom_bond_atom_site_label_2
_geom_bond_distance
B1 O1 1.549(4)
B1 C8 1.612(5)
B1 C2 1.613(5)
B1 Rh1 2.141(4)
C1 C6 1.403(5)
C1 C2 1.410(5)
C1 P1 1.803(4)
C2 C3 1.397(5)
C3 C4 1.383(5)
C3 H3 0.9500
C4 C5 1.374(6)
C4 H4 0.9500
C5 C6 1.371(6)
C5 H5 0.9500
C6 H6 0.9500
C7 C12 1.393(5)
C7 C8 1.405(5)
C7 P2 1.820(4)
C8 C9 1.396(5)
C9 C10 1.391(5)
C9 H9 0.9500
C10 C11 1.371(5)
C10 H10 0.9500
C11 C12 1.385(5)
C11 H11 0.9500
C12 H12 0.9500
C13 C15 1.522(4)
C13 C14 1.526(5)
C13 P1 1.873(3)
C13 H13 1.0000
C14 H14A 0.9800
C14 H14B 0.9800
C14 H14C 0.9800
C15 H15A 0.9800
C15 H15B 0.9800
C15 H15C 0.9800
C16 C17 1.522(6)
C16 C18 1.527(5)
C16 P1 1.855(4)
C16 H16 1.0000
C17 H17A 0.9800
C17 H17B 0.9800
C17 H17C 0.9800
C18 H18A 0.9800
C18 H18B 0.9800
C18 H18C 0.9800
C19 C21 1.530(5)
C19 C20 1.531(5)
C19 P2 1.862(3)
C19 H19 1.0000
C20 H20A 0.9800
C20 H20B 0.9800
C20 H20C 0.9800
C21 H21A 0.9800
C21 H21B 0.9800
C21 H21C 0.9800
C22 C24 1.529(5)
C22 C23 1.535(5)
C22 P2 1.854(3)
C22 H22 1.0000
C23 H23A 0.9800
C23 H23B 0.9800
C23 H23C 0.9800
C24 H24A 0.9800
C24 H24B 0.9800
C24 H24C 0.9800
C25 O2 1.241(4)
C25 O1 1.296(4)
C25 C26 1.512(5)
C26 C28 1.479(6)
C26 C27 1.489(6)
C26 C29A 1.514(16)
C26 C29B 1.565(17)
C27 H27A 0.9800
C27 H27B 0.9800
C27 H27C 0.9800
C30 C35 1.396(5)
C30 C31 1.398(5)
C30 Rh1 2.011(3)
C31 C32 1.387(5)
C31 H31 0.9500
C32 C33 1.393(5)
C32 H32 0.9500
C33 C34 1.370(5)
C33 H33 0.9500
C34 C35 1.390(5)
C34 H34 0.9500
C35 H35 0.9500
C29A H29A 0.9800
C29A H29B 0.9800
C29A H29C 0.9800
C29B H29D 0.9800
C29B H29E 0.9800
C29B H29F 0.9800
C28 H28A 0.9800
C28 H28B 0.9800
C28 H28C 0.9800
O2 Rh1 2.191(2)
P1 Rh1 2.3165(11)
P2 Rh1 2.3231(10)

loop_
_geom_torsion_atom_site_label_1
_geom_torsion_atom_site_label_2
_geom_torsion_atom_site_label_3
_geom_torsion_atom_site_label_4
_geom_torsion
C6 C1 C2 C3 -6.6(5)
P1 C1 C2 C3 164.2(3)
C6 C1 C2 B1 176.5(3)
P1 C1 C2 B1 -12.7(4)
O1 B1 C2 C3 -62.3(4)
C8 B1 C2 C3 56.8(5)
Rh1 B1 C2 C3 -174.1(3)
O1 B1 C2 C1 114.5(3)
C8 B1 C2 C1 -126.3(4)
Rh1 B1 C2 C1 2.8(4)
C1 C2 C3 C4 4.1(5)
B1 C2 C3 C4 -178.9(4)
C2 C3 C4 C5 1.4(6)
C3 C4 C5 C6 -4.4(7)
C4 C5 C6 C1 1.9(6)
C2 C1 C6 C5 3.7(6)
P1 C1 C6 C5 -166.0(3)
C12 C7 C8 C9 -3.8(5)
P2 C7 C8 C9 172.3(3)
C12 C7 C8 B1 173.6(3)
P2 C7 C8 B1 -10.4(4)
O1 B1 C8 C9 101.2(4)
C2 B1 C8 C9 -17.2(5)
Rh1 B1 C8 C9 -147.7(3)
O1 B1 C8 C7 -76.0(4)
C2 B1 C8 C7 165.6(3)
Rh1 B1 C8 C7 35.2(4)
C7 C8 C9 C10 2.6(5)
B1 C8 C9 C10 -174.6(3)
C8 C9 C10 C11 0.3(5)
C9 C10 C11 C12 -2.2(5)
C10 C11 C12 C7 1.0(5)
C8 C7 C12 C11 2.1(5)
P2 C7 C12 C11 -173.5(3)
O2 C25 C26 C28 -105.1(5)
O1 C25 C26 C28 74.9(5)
O2 C25 C26 C27 136.8(4)
O1 C25 C26 C27 -43.2(5)
O2 C25 C26 C29A -2.2(7)
O1 C25 C26 C29A 177.8(6)
O2 C25 C26 C29B 35.3(7)
O1 C25 C26 C29B -144.7(6)
C35 C30 C31 C32 -0.7(5)
Rh1 C30 C31 C32 -179.9(3)
C30 C31 C32 C33 0.5(5)
C31 C32 C33 C34 -0.4(5)
C32 C33 C34 C35 0.6(5)
C33 C34 C35 C30 -0.8(6)
C31 C30 C35 C34 0.9(5)
Rh1 C30 C35 C34 180.0(3)
O2 C25 O1 B1 -15.7(5)
C26 C25 O1 B1 164.3(3)
C8 B1 O1 C25 137.1(3)
C2 B1 O1 C25 -96.0(3)
Rh1 B1 O1 C25 21.9(3)
O1 C25 O2 Rh1 -0.3(4)
C26 C25 O2 Rh1 179.7(3)
C6 C1 P1 C16 -39.4(4)
C2 C1 P1 C16 150.4(3)
C6 C1 P1 C13 68.4(4)
C2 C1 P1 C13 -101.9(3)
C6 C1 P1 Rh1 -174.6(3)
C2 C1 P1 Rh1 15.2(3)
C17 C16 P1 C1 177.7(3)
C18 C16 P1 C1 -55.4(3)
C17 C16 P1 C13 72.7(3)
C18 C16 P1 C13 -160.4(3)
C17 C16 P1 Rh1 -61.2(3)
C18 C16 P1 Rh1 65.7(4)
C15 C13 P1 C1 -70.9(3)
C14 C13 P1 C1 160.5(3)
C15 C13 P1 C16 37.5(3)
C14 C13 P1 C16 -91.1(3)
C15 C13 P1 Rh1 178.8(2)
C14 C13 P1 Rh1 50.2(3)
C12 C7 P2 C22 29.6(3)
C8 C7 P2 C22 -146.4(2)
C12 C7 P2 C19 -79.2(3)
C8 C7 P2 C19 104.9(3)
C12 C7 P2 Rh1 159.6(3)
C8 C7 P2 Rh1 -16.3(3)
C24 C22 P2 C7 44.4(3)
C23 C22 P2 C7 169.2(2)
C24 C22 P2 C19 153.2(3)
C23 C22 P2 C19 -81.9(3)
C24 C22 P2 Rh1 -72.4(3)
C23 C22 P2 Rh1 52.5(3)
C21 C19 P2 C7 56.9(3)
C20 C19 P2 C7 -174.1(3)
C21 C19 P2 C22 -53.9(3)
C20 C19 P2 C22 75.1(3)
C21 C19 P2 Rh1 168.0(2)
C20 C19 P2 Rh1 -63.0(3)
C35 C30 Rh1 B1 -0.5(3)
C31 C30 Rh1 B1 178.6(3)
C35 C30 Rh1 O2 -168(3)
C31 C30 Rh1 O2 12(3)
C35 C30 Rh1 P1 -85.6(3)
C31 C30 Rh1 P1 93.5(3)
C35 C30 Rh1 P2 80.9(3)
C31 C30 Rh1 P2 -99.9(3)
O1 B1 Rh1 C30 165.4(2)
C8 B1 Rh1 C30 52.1(3)
C2 B1 Rh1 C30 -81.7(3)
O1 B1 Rh1 O2 -15.01(19)
C8 B1 Rh1 O2 -128.3(2)
C2 B1 Rh1 O2 97.9(2)
O1 B1 Rh1 P1 -107.1(2)
C8 B1 Rh1 P1 139.6(2)
C2 B1 Rh1 P1 5.7(2)
O1 B1 Rh1 P2 79.2(2)
C8 B1 Rh1 P2 -34.1(2)
C2 B1 Rh1 P2 -167.9(2)
C25 O2 Rh1 C30 178(45)
C25 O2 Rh1 B1 10.3(2)
C25 O2 Rh1 P1 95.6(2)
C25 O2 Rh1 P2 -71.1(2)
C1 P1 Rh1 C30 92.68(16)
C16 P1 Rh1 C30 -28.8(2)
C13 P1 Rh1 C30 -159.34(16)
C1 P1 Rh1 B1 -10.61(16)
C16 P1 Rh1 B1 -132.1(2)
C13 P1 Rh1 B1 97.38(17)
C1 P1 Rh1 O2 -89.24(13)
C16 P1 Rh1 O2 149.31(18)
C13 P1 Rh1 O2 18.74(14)
C1 P1 Rh1 P2 16.7(2)
C16 P1 Rh1 P2 -104.8(2)
C13 P1 Rh1 P2 124.67(18)
C7 P2 Rh1 C30 -76.63(15)
C22 P2 Rh1 C30 42.21(17)
C19 P2 Rh1 C30 171.33(16)
C7 P2 Rh1 B1 26.90(16)
C22 P2 Rh1 B1 145.73(18)
C19 P2 Rh1 B1 -85.14(17)
C7 P2 Rh1 O2 105.18(13)
C22 P2 Rh1 O2 -135.98(15)
C19 P2 Rh1 O2 -6.86(14)
C7 P2 Rh1 P1 -0.59(19)
C22 P2 Rh1 P1 118.25(19)
C19 P2 Rh1 P1 -112.63(19)
